data_7062096
loop_
_publ_author_name
'Li, Debao'
'Li, Peiying'
'Zhao, Yuling'
'Su, Ruige'
'Guo, Yongchun'
'Su, Wenming'
'Yu, Tianzhi'

_publ_section_title
;
 AIEE-active V-shaped fused-biscoumarins: synthesis, photophysical and
 electroluminescence properties
;
_journal_issue 48
_journal_name_full 'New Journal of Chemistry'
_journal_page_first 23213
_journal_page_last 23224
_journal_paper_doi 10.1039/D2NJ03977J
_journal_volume 46
_journal_year 2022
_chemical_formula_moiety 'C38 H30 N2 O4, C4 H8 O'
_chemical_formula_sum 'C42 H38 N2 O5'
_chemical_formula_weight 650.74
_space_group_crystal_system monoclinic
_space_group_IT_number 15
_space_group_name_Hall '-C 2yc'
_space_group_name_H-M_alt 'C 1 2/c 1'
_atom_sites_solution_hydrogens geom
_atom_sites_solution_primary dual
_audit_creation_date 2021-11-29
_audit_creation_method
;
Olex2 1.3
(compiled 2020.11.12 svn.r5f609507 for OlexSys, GUI svn.r6408)
;
_audit_update_record
;
2022-08-10 deposited with the CCDC.	2022-11-14 downloaded from the CCDC.
;
_cell_angle_alpha 90
_cell_angle_beta 100.879(9)
_cell_angle_gamma 90
_cell_formula_units_Z 8
_cell_length_a 18.2337(19)
_cell_length_b 11.3595(8)
_cell_length_c 32.423(2)
_cell_measurement_reflns_used 5219
_cell_measurement_temperature 150.00(10)
_cell_measurement_theta_max 29.1940
_cell_measurement_theta_min 2.5800
_cell_volume 6594.9(9)
_computing_cell_refinement 'CrysAlisPro 1.171.38.43f (Rigaku OD, 2015)'
_computing_data_collection 'CrysAlisPro 1.171.38.43f (Rigaku OD, 2015)'
_computing_data_reduction 'CrysAlisPro 1.171.38.43f (Rigaku OD, 2015)'
_computing_molecular_graphics 'Olex2 1.3 (Dolomanov et al., 2009)'
_computing_publication_material 'Olex2 1.3 (Dolomanov et al., 2009)'
_computing_structure_refinement 'SHELXL 2018/3 (Sheldrick, 2015)'
_computing_structure_solution 'SHELXT 2018/2 (Sheldrick, 2018)'
_diffrn_ambient_environment N~2~
_diffrn_ambient_temperature 150.00(10)
_diffrn_detector 'CCD plate'
_diffrn_detector_area_resol_mean 5.2684
_diffrn_detector_type AtlasS2
_diffrn_measured_fraction_theta_full 1.000
_diffrn_measured_fraction_theta_max 1.000
_diffrn_measurement_details
;
List of Runs (angles in degrees, time in seconds):

  # Type    Start    End  Width  t~exp~   \w     \q     \k     \f   Frames
#--------------------------------------------------------------------------
  1  \w     -2.00  25.00   1.00    5.00    --  -11.43 -99.00-120.00   27
  2  \w      2.00  85.00   1.00    5.00    --   11.90  37.00-180.00   83
  3  \w    -16.00  85.00   1.00    5.00    --   11.90  57.00 -90.00  101
;
_diffrn_measurement_device 'four-circle diffractometer'
_diffrn_measurement_device_type 'SuperNova, Dual, Cu at zero, AtlasS2'
_diffrn_measurement_method '\w scans'
_diffrn_orient_matrix_type 'CrysAlisPro convention (1999,Acta A55,543-557)'
_diffrn_orient_matrix_UB_11 0.0235869500
_diffrn_orient_matrix_UB_12 -0.0130826500
_diffrn_orient_matrix_UB_13 -0.0145221000
_diffrn_orient_matrix_UB_21 0.0313926500
_diffrn_orient_matrix_UB_22 0.0004842500
_diffrn_orient_matrix_UB_23 0.0165948000
_diffrn_orient_matrix_UB_31 -0.0049466000
_diffrn_orient_matrix_UB_32 -0.0609913000
_diffrn_orient_matrix_UB_33 0.0031291000
_diffrn_radiation_monochromator mirror
_diffrn_radiation_probe x-ray
_diffrn_radiation_type 'Mo K\a'
_diffrn_radiation_wavelength 0.71073
_diffrn_reflns_av_R_equivalents 0.0683
_diffrn_reflns_av_unetI/netI 0.0684
_diffrn_reflns_Laue_measured_fraction_full 1.000
_diffrn_reflns_Laue_measured_fraction_max 1.000
_diffrn_reflns_limit_h_max 21
_diffrn_reflns_limit_h_min -17
_diffrn_reflns_limit_k_max 13
_diffrn_reflns_limit_k_min -10
_diffrn_reflns_limit_l_max 32
_diffrn_reflns_limit_l_min -38
_diffrn_reflns_number 15128
_diffrn_reflns_point_group_measured_fraction_full 1.000
_diffrn_reflns_point_group_measured_fraction_max 1.000
_diffrn_reflns_theta_full 24.998
_diffrn_reflns_theta_max 24.998
_diffrn_reflns_theta_min 2.123
_diffrn_source 'micro-focus sealed X-ray tube'
_diffrn_source_type 'SuperNova (Mo) X-ray Source'
_exptl_absorpt_coefficient_mu 0.086
_exptl_absorpt_correction_T_max 1.00000
_exptl_absorpt_correction_T_min 0.49138
_exptl_absorpt_correction_type multi-scan
_exptl_absorpt_process_details
;
CrysAlisPro 1.171.38.43f (Rigaku Oxford Diffraction, 2015)
Empirical absorption correction using spherical harmonics,
 implemented in SCALE3 ABSPACK scaling algorithm.
;
_exptl_crystal_colour red
_exptl_crystal_colour_primary red
_exptl_crystal_density_diffrn 1.311
_exptl_crystal_description block
_exptl_crystal_F_000 2752
_exptl_crystal_size_max 0.14
_exptl_crystal_size_mid 0.13
_exptl_crystal_size_min 0.12
_refine_diff_density_max 0.402
_refine_diff_density_min -0.286
_refine_diff_density_rms 0.062
_refine_ls_extinction_method none
_refine_ls_goodness_of_fit_ref 1.049
_refine_ls_hydrogen_treatment constr
_refine_ls_matrix_type full
_refine_ls_number_parameters 444
_refine_ls_number_reflns 5813
_refine_ls_number_restraints 0
_refine_ls_restrained_S_all 1.049
_refine_ls_R_factor_all 0.0958
_refine_ls_R_factor_gt 0.0684
_refine_ls_shift/su_max 0.000
_refine_ls_shift/su_mean 0.000
_refine_ls_structure_factor_coef Fsqd
_refine_ls_weighting_details 'w=1/[\s^2^(Fo^2^)+(0.0850P)^2^+3.1161P] where P=(Fo^2^+2Fc^2^)/3'
_refine_ls_weighting_scheme calc
_refine_ls_wR_factor_gt 0.1652
_refine_ls_wR_factor_ref 0.1874
_reflns_Friedel_coverage 0.000
_reflns_number_gt 4079
_reflns_number_total 5813
_reflns_threshold_expression 'I > 2\s(I)'
_cod_data_source_file d2nj03977j1.cif
_cod_data_source_block 1063
_cod_depositor_comments 'Adding full bibliography for 7062095--7062096.cif.'
_cod_original_cell_volume 6595.0(10)
_cod_database_code 7062096
_shelx_shelxl_version_number 2018/3
_shelx_space_group_comment
;
The symmetry employed for this shelxl refinement is uniquely defined
by the following loop, which should always be used as a source of
symmetry information in preference to the above space-group names.
They are only intended as comments.
;
_reflns_odcompleteness_completeness 99.97
_reflns_odcompleteness_iscentric 1
_reflns_odcompleteness_theta 26.32
_olex2_refinement_description
;
1. Fixed Uiso
 At 1.2 times of:
  All C(H) groups, All C(H,H) groups
 At 1.5 times of:
  All C(H,H,H) groups
2.a Secondary CH2 refined with riding coordinates:
 C35(H35A,H35B), C37(H37A,H37B), C40(H40A,H40B), C39(H39A,H39B), C41(H41A,
 H41B), C42(H42A,H42B)
2.b Aromatic/amide H refined with riding coordinates:
 C15(H15), C13(H13), C1(H1), C16(H16), C4(H4), C22(H22), C18(H18), C19(H19),
 C21(H21), C3(H3), C28(H28), C30(H30), C34(H34), C32(H32), C31(H31), C27(H27),
 C24(H24), C33(H33), C25(H25), C26(H26)
2.c Idealised Me refined as rotating group:
 C38(H38A,H38B,H38C), C36(H36A,H36B,H36C)
;
_olex2_submission_special_instructions 'No special instructions were received'
_oxdiff_exptl_absorpt_empirical_details
;
Empirical correction (ABSPACK) includes:
- Absorption correction using spherical harmonics
- Frame scaling
;
_oxdiff_exptl_absorpt_empirical_full_max 1.691
_oxdiff_exptl_absorpt_empirical_full_min 0.619

loop_
_space_group_symop_operation_xyz
'x, y, z'
'-x, y, -z+1/2'
'x+1/2, y+1/2, z'
'-x+1/2, y+1/2, -z+1/2'
'-x, -y, -z'
'x, -y, z-1/2'
'-x+1/2, -y+1/2, -z'
'x+1/2, -y+1/2, z-1/2'

loop_
_atom_site_label
_atom_site_type_symbol
_atom_site_fract_x
_atom_site_fract_y
_atom_site_fract_z
_atom_site_U_iso_or_equiv
_atom_site_adp_type
_atom_site_occupancy
_atom_site_site_symmetry_order
_atom_site_calc_flag
_atom_site_refinement_flags_posn
_atom_site_refinement_flags_adp
_atom_site_refinement_flags_occupancy
_atom_site_disorder_assembly
_atom_site_disorder_group
O4 O 0.41525(10) 0.73578(14) 0.26198(5) 0.0310(4) Uani 1 1 d . . . . .
O1 O 0.20028(10) 0.54031(15) 0.18180(5) 0.0335(5) Uani 1 1 d . . . . .
O2 O 0.20029(10) 0.73234(16) 0.18377(6) 0.0402(5) Uani 1 1 d . . . . .
O3 O 0.32770(11) 0.84287(16) 0.22434(6) 0.0431(5) Uani 1 1 d . . . . .
N1 N 0.18779(12) 0.13259(18) 0.15285(7) 0.0324(5) Uani 1 1 d . . . . .
N2 N 0.80397(13) 0.58387(19) 0.45655(7) 0.0362(6) Uani 1 1 d . . . . .
C12 C 0.44123(14) 0.6316(2) 0.28037(7) 0.0248(6) Uani 1 1 d . . . . .
C5 C 0.30461(14) 0.4222(2) 0.21605(8) 0.0272(6) Uani 1 1 d . . . . .
C11 C 0.40477(14) 0.5253(2) 0.26972(7) 0.0251(6) Uani 1 1 d . . . . .
C14 C 0.53662(14) 0.5432(2) 0.33265(7) 0.0259(6) Uani 1 1 d . . . . .
C8 C 0.30756(14) 0.6352(2) 0.22354(7) 0.0272(6) Uani 1 1 d . . . . .
C10 C 0.33826(14) 0.5267(2) 0.23610(7) 0.0249(6) Uani 1 1 d . . . . .
C6 C 0.23482(14) 0.4331(2) 0.18893(8) 0.0280(6) Uani 1 1 d . . . . .
C7 C 0.23523(15) 0.6448(2) 0.19542(8) 0.0291(6) Uani 1 1 d . . . . .
O1S O 0.50690(18) 0.9133(2) 0.34875(8) 0.0810(9) Uani 1 1 d . . . . .
C15 C 0.49741(15) 0.4366(2) 0.32456(8) 0.0295(6) Uani 1 1 d . . . . .
H15 H 0.515184 0.369976 0.339943 0.035 Uiso 1 1 calc R U . . .
C13 C 0.50621(14) 0.6409(2) 0.31023(7) 0.0268(6) Uani 1 1 d . . . . .
H13 H 0.529655 0.713641 0.315252 0.032 Uiso 1 1 calc R U . . .
C1 C 0.19624(15) 0.3406(2) 0.16797(8) 0.0306(6) Uani 1 1 d . . . . .
H1 H 0.149809 0.353544 0.151012 0.037 Uiso 1 1 calc R U . . .
C9 C 0.34599(15) 0.7452(2) 0.23559(8) 0.0294(6) Uani 1 1 d . . . . .
C29 C 0.82927(15) 0.4896(2) 0.48440(8) 0.0327(7) Uani 1 1 d . . . . .
C23 C 0.84732(15) 0.6885(2) 0.45922(8) 0.0338(6) Uani 1 1 d . . . . .
C2 C 0.22618(15) 0.2270(2) 0.17191(8) 0.0293(6) Uani 1 1 d . . . . .
C16 C 0.43332(15) 0.4281(2) 0.29441(8) 0.0292(6) Uani 1 1 d . . . . .
H16 H 0.408396 0.356431 0.290320 0.035 Uiso 1 1 calc R U . . .
C4 C 0.33572(15) 0.3082(2) 0.21735(8) 0.0314(6) Uani 1 1 d . . . . .
H4 H 0.383386 0.296419 0.233026 0.038 Uiso 1 1 calc R U . . .
C17 C 0.60519(14) 0.5528(2) 0.36521(7) 0.0265(6) Uani 1 1 d . . . . .
C20 C 0.73779(14) 0.5727(2) 0.42615(7) 0.0286(6) Uani 1 1 d . . . . .
C22 C 0.64678(15) 0.4545(2) 0.38103(8) 0.0303(6) Uani 1 1 d . . . . .
H22 H 0.630583 0.380345 0.371106 0.036 Uiso 1 1 calc R U . . .
C18 C 0.63267(15) 0.6619(2) 0.38052(8) 0.0321(6) Uani 1 1 d . . . . .
H18 H 0.606723 0.729655 0.370430 0.039 Uiso 1 1 calc R U . . .
C35 C 0.21842(16) 0.0133(2) 0.15841(8) 0.0361(7) Uani 1 1 d . . . . .
H35A H 0.177322 -0.042262 0.154733 0.043 Uiso 1 1 calc R U . . .
H35B H 0.245753 0.005338 0.186984 0.043 Uiso 1 1 calc R U . . .
C19 C 0.69781(15) 0.6724(2) 0.41048(8) 0.0320(6) Uani 1 1 d . . . . .
H19 H 0.714731 0.746487 0.420081 0.038 Uiso 1 1 calc R U . . .
C21 C 0.71141(15) 0.4636(2) 0.41104(8) 0.0324(6) Uani 1 1 d . . . . .
H21 H 0.737369 0.395854 0.421158 0.039 Uiso 1 1 calc R U . . .
C3 C 0.29916(15) 0.2150(2) 0.19671(8) 0.0330(6) Uani 1 1 d . . . . .
H3 H 0.322263 0.141634 0.198804 0.040 Uiso 1 1 calc R U . . .
C37 C 0.11646(15) 0.1493(2) 0.12404(8) 0.0350(7) Uani 1 1 d . . . . .
H37A H 0.087218 0.206842 0.136011 0.042 Uiso 1 1 calc R U . . .
H37B H 0.089159 0.075510 0.121579 0.042 Uiso 1 1 calc R U . . .
C28 C 0.86867(16) 0.7354(2) 0.42381(9) 0.0392(7) Uani 1 1 d . . . . .
H28 H 0.854395 0.698801 0.397878 0.047 Uiso 1 1 calc R U . . .
C30 C 0.90226(16) 0.4501(3) 0.48823(8) 0.0387(7) Uani 1 1 d . . . . .
H30 H 0.934328 0.486165 0.472940 0.046 Uiso 1 1 calc R U . . .
C34 C 0.78265(17) 0.4365(3) 0.50776(9) 0.0409(7) Uani 1 1 d . . . . .
H34 H 0.734025 0.463580 0.506032 0.049 Uiso 1 1 calc R U . . .
C32 C 0.88039(17) 0.3022(3) 0.53716(9) 0.0425(8) Uani 1 1 d . . . . .
H32 H 0.896999 0.238431 0.554396 0.051 Uiso 1 1 calc R U . . .
C31 C 0.92742(17) 0.3573(3) 0.51468(9) 0.0442(8) Uani 1 1 d . . . . .
H31 H 0.976565 0.331908 0.517327 0.053 Uiso 1 1 calc R U . . .
C27 C 0.91134(17) 0.8370(3) 0.42725(10) 0.0488(8) Uani 1 1 d . . . . .
H27 H 0.926196 0.867970 0.403573 0.059 Uiso 1 1 calc R U . . .
C38 C 0.12399(18) 0.1896(3) 0.08073(9) 0.0471(8) Uani 1 1 d . . . . .
H38A H 0.075239 0.200585 0.063850 0.071 Uiso 1 1 calc R U . . .
H38B H 0.150600 0.131213 0.067986 0.071 Uiso 1 1 calc R U . . .
H38C H 0.150911 0.262627 0.082783 0.071 Uiso 1 1 calc R U . . .
C24 C 0.86889(16) 0.7441(3) 0.49755(9) 0.0427(7) Uani 1 1 d . . . . .
H24 H 0.855060 0.712697 0.521444 0.051 Uiso 1 1 calc R U . . .
C36 C 0.26956(18) -0.0191(3) 0.12870(9) 0.0458(8) Uani 1 1 d . . . . .
H36A H 0.241997 -0.018166 0.100377 0.069 Uiso 1 1 calc R U . . .
H36B H 0.289531 -0.096408 0.135375 0.069 Uiso 1 1 calc R U . . .
H36C H 0.309723 0.036741 0.131414 0.069 Uiso 1 1 calc R U . . .
C33 C 0.80846(19) 0.3429(3) 0.53374(9) 0.0477(8) Uani 1 1 d . . . . .
H33 H 0.776618 0.306884 0.549182 0.057 Uiso 1 1 calc R U . . .
C25 C 0.91083(19) 0.8460(3) 0.50052(11) 0.0554(9) Uani 1 1 d . . . . .
H25 H 0.924852 0.883470 0.526312 0.066 Uiso 1 1 calc R U . . .
C26 C 0.93186(18) 0.8922(3) 0.46520(12) 0.0557(9) Uani 1 1 d . . . . .
H26 H 0.960017 0.960939 0.467158 0.067 Uiso 1 1 calc R U . . .
C40 C 0.4922(2) 1.0984(3) 0.31624(14) 0.0712(11) Uani 1 1 d . . . . .
H40A H 0.521229 1.146369 0.300495 0.085 Uiso 1 1 calc R U . . .
H40B H 0.439729 1.117876 0.307473 0.085 Uiso 1 1 calc R U . . .
C39 C 0.5051(3) 0.9723(3) 0.30991(12) 0.0737(12) Uani 1 1 d . . . . .
H39A H 0.465288 0.940554 0.288683 0.088 Uiso 1 1 calc R U . . .
H39B H 0.552039 0.961304 0.300512 0.088 Uiso 1 1 calc R U . . .
C41 C 0.5161(3) 1.1163(3) 0.36081(14) 0.0800(13) Uani 1 1 d . . . . .
H41A H 0.484881 1.174320 0.371123 0.096 Uiso 1 1 calc R U . . .
H41B H 0.567561 1.142659 0.367215 0.096 Uiso 1 1 calc R U . . .
C42 C 0.5079(3) 0.9972(3) 0.38017(13) 0.0798(13) Uani 1 1 d . . . . .
H42A H 0.549373 0.982754 0.403127 0.096 Uiso 1 1 calc R U . . .
H42B H 0.461860 0.993813 0.391031 0.096 Uiso 1 1 calc R U . . .

loop_
_atom_site_aniso_label
_atom_site_aniso_U_11
_atom_site_aniso_U_22
_atom_site_aniso_U_33
_atom_site_aniso_U_23
_atom_site_aniso_U_13
_atom_site_aniso_U_12
O4 0.0325(11) 0.0276(9) 0.0299(10) 0.0036(7) -0.0018(8) -0.0001(8)
O1 0.0289(10) 0.0290(10) 0.0381(11) -0.0019(8) -0.0056(8) 0.0039(8)
O2 0.0382(12) 0.0330(11) 0.0431(12) 0.0009(8) -0.0086(9) 0.0083(9)
O3 0.0463(13) 0.0288(11) 0.0469(12) 0.0076(8) -0.0099(10) 0.0030(9)
N1 0.0330(13) 0.0306(12) 0.0312(12) -0.0018(9) 0.0001(10) -0.0029(10)
N2 0.0351(13) 0.0362(13) 0.0316(12) 0.0086(10) -0.0079(10) -0.0076(11)
C12 0.0294(14) 0.0248(13) 0.0198(13) 0.0028(10) 0.0038(11) 0.0021(11)
C5 0.0247(14) 0.0327(14) 0.0242(13) 0.0010(10) 0.0046(11) 0.0006(12)
C11 0.0254(14) 0.0290(13) 0.0216(13) -0.0013(10) 0.0061(11) 0.0012(11)
C14 0.0280(14) 0.0304(13) 0.0200(13) 0.0006(10) 0.0066(11) -0.0022(12)
C8 0.0272(14) 0.0316(14) 0.0215(13) 0.0016(10) 0.0015(11) 0.0023(12)
C10 0.0230(14) 0.0309(13) 0.0211(13) 0.0001(10) 0.0051(10) -0.0009(11)
C6 0.0288(14) 0.0293(13) 0.0261(13) 0.0010(10) 0.0054(11) 0.0020(12)
C7 0.0324(15) 0.0267(14) 0.0270(14) -0.0008(11) 0.0028(12) 0.0016(13)
O1S 0.134(3) 0.0428(13) 0.0591(16) -0.0043(11) -0.0007(16) 0.0021(15)
C15 0.0328(15) 0.0301(14) 0.0245(13) 0.0030(11) 0.0026(11) 0.0029(12)
C13 0.0275(14) 0.0283(13) 0.0240(13) -0.0011(10) 0.0032(11) -0.0028(11)
C1 0.0278(14) 0.0351(15) 0.0268(14) 0.0009(11) -0.0004(11) 0.0004(12)
C9 0.0317(15) 0.0325(15) 0.0221(13) 0.0019(11) 0.0003(11) 0.0017(12)
C29 0.0344(16) 0.0365(15) 0.0237(14) 0.0020(11) -0.0039(12) -0.0031(13)
C23 0.0277(15) 0.0360(15) 0.0346(15) 0.0051(12) -0.0020(12) -0.0008(13)
C2 0.0329(15) 0.0317(14) 0.0231(13) 0.0000(10) 0.0045(11) -0.0041(12)
C16 0.0330(15) 0.0280(13) 0.0258(13) -0.0010(10) 0.0038(11) -0.0029(12)
C4 0.0301(15) 0.0353(15) 0.0267(14) -0.0013(11) 0.0002(11) 0.0016(12)
C17 0.0274(14) 0.0287(13) 0.0225(13) 0.0008(10) 0.0029(11) -0.0017(11)
C20 0.0284(14) 0.0337(14) 0.0216(13) 0.0026(10) -0.0002(11) -0.0028(12)
C22 0.0330(15) 0.0303(14) 0.0264(14) -0.0012(10) 0.0023(11) -0.0051(12)
C18 0.0341(16) 0.0308(14) 0.0286(14) 0.0034(11) -0.0013(12) 0.0024(12)
C35 0.0412(17) 0.0326(15) 0.0324(15) -0.0002(11) 0.0017(13) -0.0019(13)
C19 0.0373(16) 0.0288(14) 0.0278(14) -0.0022(11) 0.0006(12) -0.0051(12)
C21 0.0327(15) 0.0321(14) 0.0297(14) 0.0040(11) -0.0012(12) 0.0054(12)
C3 0.0382(16) 0.0289(14) 0.0300(14) 0.0003(11) 0.0016(12) 0.0074(12)
C37 0.0295(15) 0.0371(15) 0.0363(16) -0.0013(12) 0.0005(12) -0.0059(13)
C28 0.0346(16) 0.0439(16) 0.0347(16) 0.0079(13) -0.0047(13) 0.0001(14)
C30 0.0338(16) 0.0493(17) 0.0316(15) 0.0040(12) 0.0024(12) -0.0064(14)
C34 0.0368(17) 0.0496(17) 0.0356(16) 0.0091(13) 0.0049(13) -0.0021(14)
C32 0.053(2) 0.0383(16) 0.0316(16) 0.0086(12) -0.0037(14) -0.0005(15)
C31 0.0383(18) 0.0454(17) 0.0453(18) 0.0046(14) -0.0018(14) 0.0048(15)
C27 0.0375(18) 0.0514(19) 0.054(2) 0.0206(15) -0.0001(15) -0.0054(15)
C38 0.0469(19) 0.0537(18) 0.0367(17) 0.0047(14) -0.0025(14) -0.0073(16)
C24 0.0415(18) 0.0468(17) 0.0378(17) -0.0040(13) 0.0026(14) -0.0042(15)
C36 0.0488(19) 0.0441(17) 0.0437(18) -0.0057(13) 0.0068(15) 0.0060(15)
C33 0.053(2) 0.0528(19) 0.0376(17) 0.0122(14) 0.0092(15) -0.0079(16)
C25 0.056(2) 0.0478(19) 0.056(2) -0.0139(16) -0.0056(17) -0.0042(17)
C26 0.042(2) 0.0420(18) 0.076(3) 0.0075(17) -0.0074(18) -0.0078(15)
C40 0.063(3) 0.052(2) 0.099(3) 0.009(2) 0.015(2) -0.0031(19)
C39 0.111(3) 0.049(2) 0.056(2) -0.0069(17) 0.002(2) -0.007(2)
C41 0.110(4) 0.051(2) 0.083(3) -0.012(2) 0.030(3) -0.001(2)
C42 0.110(4) 0.068(3) 0.063(3) -0.016(2) 0.021(2) -0.021(2)

loop_
_atom_type_symbol
_atom_type_description
_atom_type_scat_dispersion_real
_atom_type_scat_dispersion_imag
_atom_type_scat_source
C C 0.0033 0.0016 'International Tables Vol C Tables 4.2.6.8 and 6.1.1.4'
H H 0.0000 0.0000 'International Tables Vol C Tables 4.2.6.8 and 6.1.1.4'
N N 0.0061 0.0033 'International Tables Vol C Tables 4.2.6.8 and 6.1.1.4'
O O 0.0106 0.0060 'International Tables Vol C Tables 4.2.6.8 and 6.1.1.4'

loop_
_geom_angle_atom_site_label_1
_geom_angle_atom_site_label_2
_geom_angle_atom_site_label_3
_geom_angle
_geom_angle_site_symmetry_1
_geom_angle_site_symmetry_3
_geom_angle_publ_flag
C12 O4 C9 122.31(19) . . ?
C6 O1 C7 122.74(19) . . ?
C2 N1 C35 121.4(2) . . ?
C2 N1 C37 120.4(2) . . ?
C37 N1 C35 118.1(2) . . ?
C23 N2 C29 118.8(2) . . ?
C20 N2 C29 120.5(2) . . ?
C20 N2 C23 120.7(2) . . ?
O4 C12 C11 122.2(2) . . ?
O4 C12 C13 114.7(2) . . ?
C13 C12 C11 123.1(2) . . ?
C6 C5 C10 118.0(2) . . ?
C6 C5 C4 114.2(2) . . ?
C4 C5 C10 127.6(2) . . ?
C12 C11 C10 117.6(2) . . ?
C12 C11 C16 115.6(2) . . ?
C16 C11 C10 126.6(2) . . ?
C15 C14 C17 121.9(2) . . ?
C13 C14 C15 117.0(2) . . ?
C13 C14 C17 121.1(2) . . ?
C10 C8 C7 121.2(2) . . ?
C10 C8 C9 122.7(2) . . ?
C9 C8 C7 116.0(2) . . ?
C5 C10 C11 123.3(2) . . ?
C8 C10 C5 119.3(2) . . ?
C8 C10 C11 117.4(2) . . ?
O1 C6 C5 121.0(2) . . ?
O1 C6 C1 114.9(2) . . ?
C1 C6 C5 124.1(2) . . ?
O1 C7 C8 116.4(2) . . ?
O2 C7 O1 115.2(2) . . ?
O2 C7 C8 128.4(2) . . ?
C42 O1S C39 108.7(3) . . ?
C14 C15 H15 119.2 . . ?
C16 C15 C14 121.7(2) . . ?
C16 C15 H15 119.2 . . ?
C12 C13 H13 119.6 . . ?
C14 C13 C12 120.7(2) . . ?
C14 C13 H13 119.6 . . ?
C6 C1 H1 119.8 . . ?
C6 C1 C2 120.5(2) . . ?
C2 C1 H1 119.8 . . ?
O4 C9 C8 115.9(2) . . ?
O3 C9 O4 115.4(2) . . ?
O3 C9 C8 128.7(2) . . ?
C30 C29 N2 119.4(3) . . ?
C34 C29 N2 121.3(3) . . ?
C34 C29 C30 119.3(2) . . ?
C28 C23 N2 120.7(2) . . ?
C24 C23 N2 119.8(3) . . ?
C24 C23 C28 119.4(3) . . ?
N1 C2 C1 121.8(2) . . ?
N1 C2 C3 121.7(2) . . ?
C1 C2 C3 116.6(2) . . ?
C11 C16 H16 119.2 . . ?
C15 C16 C11 121.6(2) . . ?
C15 C16 H16 119.2 . . ?
C5 C4 H4 118.5 . . ?
C3 C4 C5 122.9(2) . . ?
C3 C4 H4 118.5 . . ?
C22 C17 C14 122.1(2) . . ?
C22 C17 C18 116.6(2) . . ?
C18 C17 C14 121.2(2) . . ?
C19 C20 N2 120.1(2) . . ?
C21 C20 N2 121.4(2) . . ?
C21 C20 C19 118.5(2) . . ?
C17 C22 H22 118.9 . . ?
C21 C22 C17 122.1(2) . . ?
C21 C22 H22 118.9 . . ?
C17 C18 H18 119.1 . . ?
C19 C18 C17 121.9(2) . . ?
C19 C18 H18 119.1 . . ?
N1 C35 H35A 108.6 . . ?
N1 C35 H35B 108.6 . . ?
N1 C35 C36 114.5(2) . . ?
H35A C35 H35B 107.6 . . ?
C36 C35 H35A 108.6 . . ?
C36 C35 H35B 108.6 . . ?
C20 C19 H19 119.8 . . ?
C18 C19 C20 120.4(2) . . ?
C18 C19 H19 119.8 . . ?
C20 C21 H21 119.7 . . ?
C22 C21 C20 120.6(2) . . ?
C22 C21 H21 119.7 . . ?
C2 C3 H3 119.3 . . ?
C4 C3 C2 121.5(2) . . ?
C4 C3 H3 119.3 . . ?
N1 C37 H37A 108.7 . . ?
N1 C37 H37B 108.7 . . ?
N1 C37 C38 114.1(2) . . ?
H37A C37 H37B 107.6 . . ?
C38 C37 H37A 108.7 . . ?
C38 C37 H37B 108.7 . . ?
C23 C28 H28 120.2 . . ?
C27 C28 C23 119.7(3) . . ?
C27 C28 H28 120.2 . . ?
C29 C30 H30 119.9 . . ?
C31 C30 C29 120.2(3) . . ?
C31 C30 H30 119.9 . . ?
C29 C34 H34 120.1 . . ?
C29 C34 C33 119.8(3) . . ?
C33 C34 H34 120.1 . . ?
C31 C32 H32 120.5 . . ?
C33 C32 H32 120.5 . . ?
C33 C32 C31 119.0(3) . . ?
C30 C31 H31 119.7 . . ?
C32 C31 C30 120.6(3) . . ?
C32 C31 H31 119.7 . . ?
C28 C27 H27 119.7 . . ?
C26 C27 C28 120.6(3) . . ?
C26 C27 H27 119.7 . . ?
C37 C38 H38A 109.5 . . ?
C37 C38 H38B 109.5 . . ?
C37 C38 H38C 109.5 . . ?
H38A C38 H38B 109.5 . . ?
H38A C38 H38C 109.5 . . ?
H38B C38 H38C 109.5 . . ?
C23 C24 H24 119.8 . . ?
C25 C24 C23 120.4(3) . . ?
C25 C24 H24 119.8 . . ?
C35 C36 H36A 109.5 . . ?
C35 C36 H36B 109.5 . . ?
C35 C36 H36C 109.5 . . ?
H36A C36 H36B 109.5 . . ?
H36A C36 H36C 109.5 . . ?
H36B C36 H36C 109.5 . . ?
C34 C33 H33 119.4 . . ?
C32 C33 C34 121.2(3) . . ?
C32 C33 H33 119.4 . . ?
C24 C25 H25 120.1 . . ?
C26 C25 C24 119.9(3) . . ?
C26 C25 H25 120.1 . . ?
C27 C26 C25 120.1(3) . . ?
C27 C26 H26 120.0 . . ?
C25 C26 H26 120.0 . . ?
H40A C40 H40B 108.9 . . ?
C39 C40 H40A 110.8 . . ?
C39 C40 H40B 110.8 . . ?
C41 C40 H40A 110.8 . . ?
C41 C40 H40B 110.8 . . ?
C41 C40 C39 104.5(3) . . ?
O1S C39 C40 108.2(3) . . ?
O1S C39 H39A 110.1 . . ?
O1S C39 H39B 110.1 . . ?
C40 C39 H39A 110.1 . . ?
C40 C39 H39B 110.1 . . ?
H39A C39 H39B 108.4 . . ?
C40 C41 H41A 110.8 . . ?
C40 C41 H41B 110.8 . . ?
C40 C41 C42 104.8(3) . . ?
H41A C41 H41B 108.9 . . ?
C42 C41 H41A 110.8 . . ?
C42 C41 H41B 110.8 . . ?
O1S C42 C41 107.3(3) . . ?
O1S C42 H42A 110.3 . . ?
O1S C42 H42B 110.3 . . ?
C41 C42 H42A 110.3 . . ?
C41 C42 H42B 110.3 . . ?
H42A C42 H42B 108.5 . . ?

loop_
_geom_bond_atom_site_label_1
_geom_bond_atom_site_label_2
_geom_bond_distance
_geom_bond_site_symmetry_2
_geom_bond_publ_flag
O4 C12 1.369(3) . ?
O4 C9 1.390(3) . ?
O1 C6 1.371(3) . ?
O1 C7 1.380(3) . ?
O2 C7 1.203(3) . ?
O3 C9 1.195(3) . ?
N1 C2 1.363(3) . ?
N1 C35 1.463(3) . ?
N1 C37 1.463(3) . ?
N2 C29 1.421(3) . ?
N2 C23 1.420(3) . ?
N2 C20 1.413(3) . ?
C12 C11 1.391(3) . ?
C12 C13 1.385(3) . ?
C5 C10 1.434(3) . ?
C5 C6 1.409(3) . ?
C5 C4 1.411(4) . ?
C11 C10 1.470(3) . ?
C11 C16 1.404(3) . ?
C14 C15 1.406(3) . ?
C14 C13 1.384(3) . ?
C14 C17 1.480(3) . ?
C8 C10 1.383(3) . ?
C8 C7 1.459(4) . ?
C8 C9 1.450(4) . ?
C6 C1 1.371(3) . ?
O1S C39 1.421(4) . ?
O1S C42 1.393(4) . ?
C15 H15 0.9300 . ?
C15 C16 1.378(4) . ?
C13 H13 0.9300 . ?
C1 H1 0.9300 . ?
C1 C2 1.397(4) . ?
C29 C30 1.388(4) . ?
C29 C34 1.379(4) . ?
C23 C28 1.387(4) . ?
C23 C24 1.384(4) . ?
C2 C3 1.426(4) . ?
C16 H16 0.9300 . ?
C4 H4 0.9300 . ?
C4 C3 1.359(3) . ?
C17 C22 1.392(3) . ?
C17 C18 1.392(3) . ?
C20 C19 1.390(4) . ?
C20 C21 1.385(4) . ?
C22 H22 0.9300 . ?
C22 C21 1.383(4) . ?
C18 H18 0.9300 . ?
C18 C19 1.390(4) . ?
C35 H35A 0.9700 . ?
C35 H35B 0.9700 . ?
C35 C36 1.507(4) . ?
C19 H19 0.9300 . ?
C21 H21 0.9300 . ?
C3 H3 0.9300 . ?
C37 H37A 0.9700 . ?
C37 H37B 0.9700 . ?
C37 C38 1.508(4) . ?
C28 H28 0.9300 . ?
C28 C27 1.385(4) . ?
C30 H30 0.9300 . ?
C30 C31 1.381(4) . ?
C34 H34 0.9300 . ?
C34 C33 1.383(4) . ?
C32 H32 0.9300 . ?
C32 C31 1.376(4) . ?
C32 C33 1.375(4) . ?
C31 H31 0.9300 . ?
C27 H27 0.9300 . ?
C27 C26 1.369(5) . ?
C38 H38A 0.9600 . ?
C38 H38B 0.9600 . ?
C38 H38C 0.9600 . ?
C24 H24 0.9300 . ?
C24 C25 1.381(4) . ?
C36 H36A 0.9600 . ?
C36 H36B 0.9600 . ?
C36 H36C 0.9600 . ?
C33 H33 0.9300 . ?
C25 H25 0.9300 . ?
C25 C26 1.378(5) . ?
C26 H26 0.9300 . ?
C40 H40A 0.9700 . ?
C40 H40B 0.9700 . ?
C40 C39 1.472(5) . ?
C40 C41 1.443(6) . ?
C39 H39A 0.9700 . ?
C39 H39B 0.9700 . ?
C41 H41A 0.9700 . ?
C41 H41B 0.9700 . ?
C41 C42 1.511(5) . ?
C42 H42A 0.9700 . ?
C42 H42B 0.9700 . ?

loop_
_geom_torsion_atom_site_label_1
_geom_torsion_atom_site_label_2
_geom_torsion_atom_site_label_3
_geom_torsion_atom_site_label_4
_geom_torsion
_geom_torsion_site_symmetry_1
_geom_torsion_site_symmetry_2
_geom_torsion_site_symmetry_3
_geom_torsion_site_symmetry_4
_geom_torsion_publ_flag
O4 C12 C11 C10 2.9(4) . . . . ?
O4 C12 C11 C16 -173.3(2) . . . . ?
O4 C12 C13 C14 177.0(2) . . . . ?
O1 C6 C1 C2 178.7(2) . . . . ?
N1 C2 C3 C4 -176.7(2) . . . . ?
N2 C29 C30 C31 -179.0(2) . . . . ?
N2 C29 C34 C33 178.3(3) . . . . ?
N2 C23 C28 C27 -179.6(3) . . . . ?
N2 C23 C24 C25 -179.8(3) . . . . ?
N2 C20 C19 C18 179.9(2) . . . . ?
N2 C20 C21 C22 -179.5(2) . . . . ?
C12 O4 C9 O3 174.3(2) . . . . ?
C12 O4 C9 C8 -9.0(3) . . . . ?
C12 C11 C10 C5 166.6(2) . . . . ?
C12 C11 C10 C8 -13.2(3) . . . . ?
C12 C11 C16 C15 -5.7(4) . . . . ?
C5 C6 C1 C2 -1.5(4) . . . . ?
C5 C4 C3 C2 0.4(4) . . . . ?
C11 C12 C13 C14 -3.0(4) . . . . ?
C14 C15 C16 C11 1.2(4) . . . . ?
C14 C17 C22 C21 179.1(2) . . . . ?
C14 C17 C18 C19 -178.7(2) . . . . ?
C10 C5 C6 O1 0.2(4) . . . . ?
C10 C5 C6 C1 -179.6(2) . . . . ?
C10 C5 C4 C3 -179.2(3) . . . . ?
C10 C11 C16 C15 178.5(2) . . . . ?
C10 C8 C7 O1 -0.9(4) . . . . ?
C10 C8 C7 O2 175.7(3) . . . . ?
C10 C8 C9 O4 -2.1(4) . . . . ?
C10 C8 C9 O3 174.1(3) . . . . ?
C6 O1 C7 O2 173.9(2) . . . . ?
C6 O1 C7 C8 -9.0(3) . . . . ?
C6 C5 C10 C11 170.4(2) . . . . ?
C6 C5 C10 C8 -9.7(4) . . . . ?
C6 C5 C4 C3 -4.7(4) . . . . ?
C6 C1 C2 N1 177.3(2) . . . . ?
C6 C1 C2 C3 -3.1(4) . . . . ?
C7 O1 C6 C5 9.5(4) . . . . ?
C7 O1 C6 C1 -170.7(2) . . . . ?
C7 C8 C10 C5 10.1(4) . . . . ?
C7 C8 C10 C11 -170.1(2) . . . . ?
C7 C8 C9 O4 -179.3(2) . . . . ?
C7 C8 C9 O3 -3.1(4) . . . . ?
C15 C14 C13 C12 -1.9(4) . . . . ?
C15 C14 C17 C22 18.9(4) . . . . ?
C15 C14 C17 C18 -163.3(2) . . . . ?
C13 C12 C11 C10 -177.2(2) . . . . ?
C13 C12 C11 C16 6.7(4) . . . . ?
C13 C14 C15 C16 2.7(4) . . . . ?
C13 C14 C17 C22 -164.4(2) . . . . ?
C13 C14 C17 C18 13.4(4) . . . . ?
C1 C2 C3 C4 3.7(4) . . . . ?
C9 O4 C12 C11 8.6(4) . . . . ?
C9 O4 C12 C13 -171.3(2) . . . . ?
C9 C8 C10 C5 -166.9(2) . . . . ?
C9 C8 C10 C11 12.9(4) . . . . ?
C9 C8 C7 O1 176.3(2) . . . . ?
C9 C8 C7 O2 -7.1(4) . . . . ?
C29 N2 C23 C28 127.8(3) . . . . ?
C29 N2 C23 C24 -51.9(4) . . . . ?
C29 N2 C20 C19 155.3(3) . . . . ?
C29 N2 C20 C21 -25.2(4) . . . . ?
C29 C30 C31 C32 0.7(4) . . . . ?
C29 C34 C33 C32 0.7(5) . . . . ?
C23 N2 C29 C30 -50.6(4) . . . . ?
C23 N2 C29 C34 129.4(3) . . . . ?
C23 N2 C20 C19 -26.2(4) . . . . ?
C23 N2 C20 C21 153.4(3) . . . . ?
C23 C28 C27 C26 -0.8(4) . . . . ?
C23 C24 C25 C26 -0.5(5) . . . . ?
C2 N1 C35 C36 -85.5(3) . . . . ?
C2 N1 C37 C38 78.9(3) . . . . ?
C16 C11 C10 C5 -17.6(4) . . . . ?
C16 C11 C10 C8 162.5(2) . . . . ?
C4 C5 C10 C11 -15.2(4) . . . . ?
C4 C5 C10 C8 164.6(3) . . . . ?
C4 C5 C6 O1 -174.9(2) . . . . ?
C4 C5 C6 C1 5.3(4) . . . . ?
C17 C14 C15 C16 179.6(2) . . . . ?
C17 C14 C13 C12 -178.8(2) . . . . ?
C17 C22 C21 C20 -0.9(4) . . . . ?
C17 C18 C19 C20 0.0(4) . . . . ?
C20 N2 C29 C30 128.0(3) . . . . ?
C20 N2 C29 C34 -52.0(4) . . . . ?
C20 N2 C23 C28 -50.8(4) . . . . ?
C20 N2 C23 C24 129.5(3) . . . . ?
C22 C17 C18 C19 -0.8(4) . . . . ?
C18 C17 C22 C21 1.2(4) . . . . ?
C35 N1 C2 C1 -177.7(2) . . . . ?
C35 N1 C2 C3 2.7(4) . . . . ?
C35 N1 C37 C38 -97.4(3) . . . . ?
C19 C20 C21 C22 0.0(4) . . . . ?
C21 C20 C19 C18 0.4(4) . . . . ?
C37 N1 C2 C1 6.1(4) . . . . ?
C37 N1 C2 C3 -173.5(2) . . . . ?
C37 N1 C35 C36 90.8(3) . . . . ?
C28 C23 C24 C25 0.5(4) . . . . ?
C28 C27 C26 C25 0.8(5) . . . . ?
C30 C29 C34 C33 -1.7(4) . . . . ?
C34 C29 C30 C31 1.0(4) . . . . ?
C31 C32 C33 C34 1.0(5) . . . . ?
C24 C23 C28 C27 0.1(4) . . . . ?
C24 C25 C26 C27 -0.1(5) . . . . ?
C33 C32 C31 C30 -1.7(4) . . . . ?
C40 C41 C42 O1S 20.5(5) . . . . ?
C39 O1S C42 C41 -6.8(5) . . . . ?
C39 C40 C41 C42 -25.3(5) . . . . ?
C41 C40 C39 O1S 22.2(5) . . . . ?
C42 O1S C39 C40 -9.4(5) . . . . ?
